data_7224320
loop_
_publ_author_name
'Suhonen, Aku'
'Kortelainen, Minna'
'Nauha, Elisa'
'Yliniemel\"a-Sipari, Sanna'
'Pihko, Petri M.'
'Nissinen, Maija'

_publ_section_title
;
 Conformational properties and folding analysis of a series of seven
 oligoamide foldamers
;
_journal_issue 11
_journal_name_full CrystEngComm
_journal_page_first 2005
_journal_paper_doi 10.1039/C5CE02458G
_journal_volume 18
_journal_year 2016
_chemical_formula_moiety 'C33 H25 N5 O4'
_chemical_formula_sum 'C33 H25 N5 O4'
_chemical_formula_weight 555.58
_space_group_crystal_system triclinic
_space_group_IT_number 2
_space_group_name_Hall '-P 1'
_space_group_name_H-M_alt 'P -1'
_symmetry_space_group_name_Hall '-P 1'
_symmetry_space_group_name_H-M 'P -1'
_atom_sites_solution_hydrogens mixed
_audit_creation_method SHELXL-2014/6
_audit_update_record
;
2015-11-12 deposited with the CCDC.
2016-02-12 downloaded from the CCDC.
;
_cell_angle_alpha 91.0697(11)
_cell_angle_beta 94.1916(12)
_cell_angle_gamma 103.0744(14)
_cell_formula_units_Z 6
_cell_length_a 13.0733(2)
_cell_length_b 16.7932(3)
_cell_length_c 19.0162(2)
_cell_measurement_reflns_used 43006
_cell_measurement_temperature 123(2)
_cell_measurement_theta_max 76.7280
_cell_measurement_theta_min 3.4630
_cell_volume 4053.10(11)
_computing_structure_refinement 'SHELXL-2014/6 (Sheldrick, 2014)'
_diffrn_ambient_temperature 123(2)
_diffrn_detector 'CCD plate'
_diffrn_detector_area_resol_mean 5.1977
_diffrn_detector_type Atlas
_diffrn_measured_fraction_theta_full 1.000
_diffrn_measured_fraction_theta_max 0.992
_diffrn_measurement_device 'four-circle diffractometer'
_diffrn_measurement_device_type 'SuperNova, Dual, Cu at zero, Atlas'
_diffrn_measurement_method '\w scans'
_diffrn_radiation_monochromator mirror
_diffrn_radiation_probe x-ray
_diffrn_radiation_type 'Cu K\a'
_diffrn_radiation_wavelength 1.54184
_diffrn_reflns_av_R_equivalents 0.0345
_diffrn_reflns_av_unetI/netI 0.0225
_diffrn_reflns_Laue_measured_fraction_full 1.000
_diffrn_reflns_Laue_measured_fraction_max 0.992
_diffrn_reflns_limit_h_max 16
_diffrn_reflns_limit_h_min -16
_diffrn_reflns_limit_k_max 21
_diffrn_reflns_limit_k_min -21
_diffrn_reflns_limit_l_max 23
_diffrn_reflns_limit_l_min -19
_diffrn_reflns_number 84317
_diffrn_reflns_point_group_measured_fraction_full 1.000
_diffrn_reflns_point_group_measured_fraction_max 0.992
_diffrn_reflns_theta_full 67.684
_diffrn_reflns_theta_max 77.022
_diffrn_reflns_theta_min 3.482
_diffrn_source 'sealed X-ray tube'
_diffrn_source_type 'SuperNova (Cu) X-ray Source'
_exptl_absorpt_coefficient_mu 0.750
_exptl_absorpt_correction_T_max 0.919
_exptl_absorpt_correction_T_min 0.855
_exptl_absorpt_correction_type analytical
_exptl_absorpt_process_details
;
CrysAlisPro, Agilent Technologies,
Version 1.171.37.31 (release 14-01-2014 CrysAlis171 .NET)
(compiled Jan 14 2014,18:38:05)
Analytical numeric absorption correction using a multifaceted crystal
            model based on expressions derived by R.C. Clark & J.S. Reid.
(Clark, R. C. & Reid, J. S. (1995). Acta Cryst. A51, 887-897)
Empirical absorption correction using spherical harmonics,
 implemented in SCALE3 ABSPACK scaling algorithm.
;
_exptl_crystal_colour colorless
_exptl_crystal_density_diffrn 1.366
_exptl_crystal_description block
_exptl_crystal_F_000 1740
_exptl_crystal_size_max 0.303
_exptl_crystal_size_mid 0.183
_exptl_crystal_size_min 0.152
_refine_diff_density_max 0.313
_refine_diff_density_min -0.241
_refine_diff_density_rms 0.049
_refine_ls_extinction_method none
_refine_ls_goodness_of_fit_ref 1.087
_refine_ls_hydrogen_treatment mixed
_refine_ls_matrix_type full
_refine_ls_number_parameters 1171
_refine_ls_number_reflns 17003
_refine_ls_number_restraints 0
_refine_ls_restrained_S_all 1.087
_refine_ls_R_factor_all 0.0472
_refine_ls_R_factor_gt 0.0425
_refine_ls_shift/su_max 0.000
_refine_ls_shift/su_mean 0.000
_refine_ls_structure_factor_coef Fsqd
_refine_ls_weighting_details 'w=1/[\s^2^(Fo^2^)+(0.0440P)^2^+2.6226P] where P=(Fo^2^+2Fc^2^)/3'
_refine_ls_weighting_scheme calc
_refine_ls_wR_factor_gt 0.1137
_refine_ls_wR_factor_ref 0.1170
_reflns_Friedel_coverage 0.000
_reflns_number_gt 15211
_reflns_number_total 17003
_reflns_threshold_expression 'I > 2\s(I)'
_cod_data_source_file c5ce02458g2.cif
_cod_data_source_block 1-Form-II-at
_cod_depositor_comments
;
The following automatic conversions were performed:
'__diffrn_source' tag replaced with '_diffrn_source' tag.

Automatic conversion script
Id: cif_correct_tags 4268 2015-11-12 08:31:59Z antanas 

 Adding full bibliography for 7224320--7224336.cif.
;
_cod_original_cell_volume 4053.08(11)
_cod_database_code 7224320
_shelx_space_group_comment
;
The symmetry employed for this shelxl refinement is uniquely defined
by the following loop, which should always be used as a source of
symmetry information in preference to the above space-group names.
They are only intended as comments.
;
_shelx_estimated_absorpt_t_min 0.805
_shelx_estimated_absorpt_t_max 0.895
_shelxl_version_number 2014/6

loop_
_space_group_symop_operation_xyz
'x, y, z'
'-x, -y, -z'

loop_
_atom_site_label
_atom_site_type_symbol
_atom_site_fract_x
_atom_site_fract_y
_atom_site_fract_z
_atom_site_U_iso_or_equiv
_atom_site_adp_type
_atom_site_occupancy
_atom_site_site_symmetry_order
_atom_site_calc_flag
_atom_site_refinement_flags_posn
_atom_site_refinement_flags_adp
O101 O 0.96670(8) 0.48710(7) 0.58585(6) 0.0253(2) Uani 1 1 d . .
O102 O 0.87714(9) 0.26084(7) 0.32610(6) 0.0288(2) Uani 1 1 d . .
O103 O 0.37368(8) 0.24116(7) 0.44198(6) 0.0270(2) Uani 1 1 d . .
O104 O 0.71178(8) 0.20757(6) 0.57098(6) 0.0223(2) Uani 1 1 d . .
N101 N 0.87395(10) 0.35678(8) 0.56243(7) 0.0223(3) Uani 1 1 d . .
H11N H 0.8125(16) 0.3231(12) 0.5620(10) 0.027 Uiso 1 1 d . U
N102 N 0.83960(10) 0.26013(8) 0.44196(7) 0.0227(3) Uani 1 1 d . .
H12N H 0.7853(16) 0.2576(12) 0.4670(10) 0.027 Uiso 1 1 d . U
N103 N 0.51182(10) 0.21099(8) 0.50953(7) 0.0212(3) Uani 1 1 d . .
H13N H 0.5754(16) 0.2102(12) 0.5075(10) 0.025 Uiso 1 1 d . U
N104 N 0.58742(10) 0.10084(8) 0.60450(7) 0.0200(2) Uani 1 1 d . .
H14N H 0.5757(15) 0.0497(12) 0.6171(10) 0.024 Uiso 1 1 d . U
N105 N 0.63776(10) 0.24893(7) 0.40568(6) 0.0186(2) Uani 1 1 d . .
C101 C 0.68280(13) 0.40916(10) 0.58450(9) 0.0293(3) Uani 1 1 d . .
H10A H 0.6793 0.3524 0.5894 0.035 Uiso 1 1 calc R U
C102 C 0.59134(14) 0.43820(11) 0.58194(11) 0.0351(4) Uani 1 1 d . .
H102 H 0.5252 0.4012 0.5852 0.042 Uiso 1 1 calc R U
C103 C 0.59597(14) 0.52098(11) 0.57466(9) 0.0306(4) Uani 1 1 d . .
H10B H 0.5331 0.5405 0.5724 0.037 Uiso 1 1 calc R U
C104 C 0.69222(13) 0.57492(10) 0.57069(9) 0.0278(3) Uani 1 1 d . .
H10C H 0.6956 0.6317 0.5662 0.033 Uiso 1 1 calc R U
C105 C 0.78383(13) 0.54620(10) 0.57329(8) 0.0247(3) Uani 1 1 d . .
H105 H 0.8498 0.5835 0.5705 0.030 Uiso 1 1 calc R U
C106 C 0.77984(12) 0.46342(9) 0.57989(7) 0.0204(3) Uani 1 1 d . .
C107 C 0.88199(11) 0.43727(9) 0.57779(7) 0.0193(3) Uani 1 1 d . .
C108 C 0.95754(11) 0.32324(9) 0.54095(8) 0.0200(3) Uani 1 1 d . .
C109 C 1.05428(12) 0.33746(9) 0.58001(9) 0.0253(3) Uani 1 1 d . .
H109 H 1.0654 0.3691 0.6230 0.030 Uiso 1 1 calc R U
C110 C 1.13465(13) 0.30523(10) 0.55601(10) 0.0288(3) Uani 1 1 d . .
H110 H 1.2009 0.3150 0.5826 0.035 Uiso 1 1 calc R U
C111 C 1.11891(12) 0.25880(10) 0.49341(10) 0.0285(3) Uani 1 1 d . .
H111 H 1.1746 0.2374 0.4772 0.034 Uiso 1 1 calc R U
C112 C 1.02203(12) 0.24354(9) 0.45437(9) 0.0258(3) Uani 1 1 d . .
H112 H 1.0114 0.2116 0.4116 0.031 Uiso 1 1 calc R U
C113 C 0.94058(11) 0.27510(9) 0.47813(8) 0.0198(3) Uani 1 1 d . .
C114 C 0.81540(12) 0.25980(8) 0.37128(8) 0.0200(3) Uani 1 1 d . .
C115 C 0.70169(12) 0.26134(8) 0.35309(8) 0.0191(3) Uani 1 1 d . .
C116 C 0.66889(12) 0.27951(9) 0.28501(8) 0.0232(3) Uani 1 1 d . .
H116 H 0.7157 0.2861 0.2485 0.028 Uiso 1 1 calc R U
C117 C 0.56608(13) 0.28768(10) 0.27213(8) 0.0259(3) Uani 1 1 d . .
H117 H 0.5416 0.3015 0.2267 0.031 Uiso 1 1 calc R U
C118 C 0.49915(12) 0.27542(9) 0.32649(8) 0.0231(3) Uani 1 1 d . .
H118 H 0.4287 0.2814 0.3192 0.028 Uiso 1 1 calc R U
C119 C 0.53786(11) 0.25418(8) 0.39161(8) 0.0191(3) Uani 1 1 d . .
C120 C 0.46549(11) 0.23546(9) 0.45027(8) 0.0199(3) Uani 1 1 d . .
C121 C 0.46840(12) 0.19427(9) 0.57466(8) 0.0208(3) Uani 1 1 d . .
C122 C 0.38563(12) 0.22784(10) 0.59443(9) 0.0261(3) Uani 1 1 d . .
H122 H 0.3580 0.2630 0.5635 0.031 Uiso 1 1 calc R U
C123 C 0.34339(13) 0.21032(11) 0.65889(9) 0.0295(3) Uani 1 1 d . .
H123 H 0.2857 0.2321 0.6710 0.035 Uiso 1 1 calc R U
C124 C 0.38478(13) 0.16127(10) 0.70568(8) 0.0265(3) Uani 1 1 d . .
H124 H 0.3564 0.1500 0.7500 0.032 Uiso 1 1 calc R U
C125 C 0.46805(12) 0.12883(9) 0.68707(8) 0.0219(3) Uani 1 1 d . .
H125 H 0.4976 0.0962 0.7194 0.026 Uiso 1 1 calc R U
C126 C 0.50897(11) 0.14350(8) 0.62157(8) 0.0190(3) Uani 1 1 d . .
C127 C 0.68329(11) 0.13392(9) 0.58289(7) 0.0184(3) Uani 1 1 d . .
C128 C 0.75435(12) 0.07635(9) 0.57449(7) 0.0192(3) Uani 1 1 d . .
C129 C 0.86259(12) 0.10884(9) 0.58034(8) 0.0217(3) Uani 1 1 d . .
H129 H 0.8891 0.1661 0.5884 0.026 Uiso 1 1 calc R U
C130 C 0.93204(12) 0.05799(10) 0.57444(8) 0.0251(3) Uani 1 1 d . .
H130 H 1.0059 0.0803 0.5790 0.030 Uiso 1 1 calc R U
C131 C 0.89356(13) -0.02529(10) 0.56190(8) 0.0267(3) Uani 1 1 d . .
H131 H 0.9412 -0.0600 0.5580 0.032 Uiso 1 1 calc R U
C132 C 0.78566(13) -0.05826(10) 0.55494(9) 0.0276(3) Uani 1 1 d . .
H132 H 0.7596 -0.1153 0.5457 0.033 Uiso 1 1 calc R U
C133 C 0.71599(12) -0.00776(9) 0.56154(8) 0.0236(3) Uani 1 1 d . .
H133 H 0.6422 -0.0303 0.5572 0.028 Uiso 1 1 calc R U
O201 O 0.08755(9) 0.62440(6) 0.25419(6) 0.0258(2) Uani 1 1 d . .
O202 O 0.20093(9) 0.61360(7) 0.00695(6) 0.0244(2) Uani 1 1 d . .
O203 O -0.30859(8) 0.57669(7) 0.11631(6) 0.0279(2) Uani 1 1 d . .
O204 O -0.13997(8) 0.36891(6) 0.18466(5) 0.0222(2) Uani 1 1 d . .
N201 N 0.22626(10) 0.72154(8) 0.22520(7) 0.0221(3) Uani 1 1 d . .
H21N H 0.2517(15) 0.7737(12) 0.2131(10) 0.026 Uiso 1 1 d . U
N202 N 0.15845(10) 0.59528(8) 0.12063(7) 0.0201(2) Uani 1 1 d . .
H22N H 0.1066(15) 0.5888(11) 0.1482(10) 0.024 Uiso 1 1 d . U
N203 N -0.18043(10) 0.53069(8) 0.18134(7) 0.0211(3) Uani 1 1 d . .
H23N H -0.1196(16) 0.5220(12) 0.1772(10) 0.025 Uiso 1 1 d . U
N204 N -0.07567(9) 0.45104(7) 0.28219(6) 0.0175(2) Uani 1 1 d . .
H24N H -0.0255(15) 0.4621(11) 0.3169(10) 0.021 Uiso 1 1 d . U
N205 N -0.04525(9) 0.57982(7) 0.08251(6) 0.0173(2) Uani 1 1 d . .
C201 C -0.04805(13) 0.72923(10) 0.23629(9) 0.0276(3) Uani 1 1 d . .
H20A H -0.0764 0.6718 0.2346 0.033 Uiso 1 1 calc R U
C202 C -0.11516(14) 0.78218(12) 0.23089(10) 0.0344(4) Uani 1 1 d . .
H202 H -0.1891 0.7612 0.2239 0.041 Uiso 1 1 calc R U
C203 C -0.07434(15) 0.86584(11) 0.23572(9) 0.0338(4) Uani 1 1 d . .
H203 H -0.1204 0.9022 0.2326 0.041 Uiso 1 1 calc R U
C204 C 0.03324(15) 0.89648(10) 0.24506(9) 0.0308(4) Uani 1 1 d . .
H20B H 0.0608 0.9539 0.2492 0.037 Uiso 1 1 calc R U
C205 C 0.10170(13) 0.84364(10) 0.24844(8) 0.0255(3) Uani 1 1 d . .
H205 H 0.1757 0.8649 0.2536 0.031 Uiso 1 1 calc R U
C206 C 0.06066(12) 0.75935(9) 0.24420(7) 0.0218(3) Uani 1 1 d . .
C207 C 0.12631(12) 0.69666(9) 0.24297(7) 0.0209(3) Uani 1 1 d . .
C208 C 0.29137(11) 0.66652(9) 0.20988(8) 0.0200(3) Uani 1 1 d . .
C209 C 0.38963(12) 0.67638(9) 0.24632(8) 0.0242(3) Uani 1 1 d . .
H209 H 0.4089 0.7142 0.2854 0.029 Uiso 1 1 calc R U
C210 C 0.45977(12) 0.63113(10) 0.22578(9) 0.0271(3) Uani 1 1 d . .
H210 H 0.5270 0.6381 0.2508 0.033 Uiso 1 1 calc R U
C211 C 0.43179(13) 0.57582(10) 0.16886(9) 0.0280(3) Uani 1 1 d . .
H211 H 0.4807 0.5462 0.1540 0.034 Uiso 1 1 calc R U
C212 C 0.33242(12) 0.56364(10) 0.13352(9) 0.0254(3) Uani 1 1 d . .
H212 H 0.3130 0.5250 0.0950 0.030 Uiso 1 1 calc R U
C213 C 0.26136(11) 0.60801(9) 0.15443(8) 0.0199(3) Uani 1 1 d . .
C214 C 0.13540(11) 0.60127(8) 0.05102(8) 0.0187(3) Uani 1 1 d . .
C215 C 0.02050(11) 0.59663(8) 0.03103(7) 0.0180(3) Uani 1 1 d . .
C216 C -0.01112(12) 0.61360(9) -0.03725(8) 0.0219(3) Uani 1 1 d . .
H216 H 0.0376 0.6236 -0.0725 0.026 Uiso 1 1 calc R U
C217 C -0.11589(13) 0.61554(10) -0.05244(8) 0.0250(3) Uani 1 1 d . .
H217 H -0.1404 0.6268 -0.0986 0.030 Uiso 1 1 calc R U
C218 C -0.18447(12) 0.60087(9) 0.00050(8) 0.0225(3) Uani 1 1 d . .
H218 H -0.2560 0.6038 -0.0081 0.027 Uiso 1 1 calc R U
C219 C -0.14568(11) 0.58178(8) 0.06675(7) 0.0179(3) Uani 1 1 d . .
C220 C -0.22049(11) 0.56296(8) 0.12406(8) 0.0189(3) Uani 1 1 d . .
C221 C -0.22540(11) 0.51105(9) 0.24539(8) 0.0199(3) Uani 1 1 d . .
C222 C -0.31910(13) 0.53145(11) 0.26183(9) 0.0274(3) Uani 1 1 d . .
H222 H -0.3581 0.5553 0.2274 0.033 Uiso 1 1 calc R U
C223 C -0.35521(13) 0.51695(11) 0.32832(9) 0.0287(3) Uani 1 1 d . .
H223 H -0.4193 0.5304 0.3388 0.034 Uiso 1 1 calc R U
C224 C -0.29870(12) 0.48301(10) 0.37967(8) 0.0242(3) Uani 1 1 d . .
H224 H -0.3227 0.4748 0.4255 0.029 Uiso 1 1 calc R U
C225 C -0.20696(11) 0.46125(9) 0.36323(8) 0.0196(3) Uani 1 1 d . .
H225 H -0.1682 0.4378 0.3981 0.024 Uiso 1 1 calc R U
C226 C -0.17077(11) 0.47337(8) 0.29621(7) 0.0171(3) Uani 1 1 d . .
C227 C -0.06797(11) 0.39675(8) 0.22976(7) 0.0175(3) Uani 1 1 d . .
C228 C 0.03623(12) 0.37403(9) 0.23006(7) 0.0195(3) Uani 1 1 d . .
C229 C 0.03589(13) 0.29440(10) 0.20802(8) 0.0251(3) Uani 1 1 d . .
H229 H -0.0288 0.2572 0.1934 0.030 Uiso 1 1 calc R U
C230 C 0.12976(15) 0.26946(11) 0.20742(9) 0.0320(4) Uani 1 1 d . .
H230 H 0.1294 0.2149 0.1930 0.038 Uiso 1 1 calc R U
C231 C 0.22451(14) 0.32401(12) 0.22790(9) 0.0321(4) Uani 1 1 d . .
H231 H 0.2888 0.3066 0.2279 0.039 Uiso 1 1 calc R U
C232 C 0.22538(13) 0.40405(12) 0.24846(8) 0.0300(4) Uani 1 1 d . .
H232 H 0.2904 0.4417 0.2615 0.036 Uiso 1 1 calc R U
C233 C 0.13088(12) 0.42919(10) 0.24999(8) 0.0231(3) Uani 1 1 d . .
H233 H 0.1312 0.4837 0.2646 0.028 Uiso 1 1 calc R U
O301 O 0.36772(9) -0.14611(7) 0.15291(7) 0.0317(3) Uani 1 1 d . .
O302 O 0.49523(9) 0.06086(6) 0.35387(6) 0.0244(2) Uani 1 1 d . .
O303 O 0.96951(9) 0.07895(7) 0.19731(6) 0.0271(2) Uani 1 1 d . .
O304 O 0.61966(8) 0.11759(6) 0.09154(6) 0.0222(2) Uani 1 1 d . .
N301 N 0.44093(10) -0.02254(8) 0.11212(7) 0.0217(3) Uani 1 1 d . .
H31N H 0.4936(16) 0.0094(12) 0.0941(10) 0.026 Uiso 1 1 d . U
N302 N 0.51146(10) 0.06975(8) 0.23509(7) 0.0214(3) Uani 1 1 d . .
H32N H 0.5614(15) 0.0755(12) 0.2024(10) 0.026 Uiso 1 1 d . U
N303 N 0.82426(10) 0.11103(8) 0.13945(7) 0.0197(2) Uani 1 1 d . .
H33N H 0.7605(16) 0.1132(11) 0.1449(10) 0.024 Uiso 1 1 d . U
N304 N 0.73811(10) 0.22244(7) 0.04894(6) 0.0182(2) Uani 1 1 d . .
H34N H 0.7489(14) 0.2717(12) 0.0352(10) 0.022 Uiso 1 1 d . U
N305 N 0.71715(9) 0.07756(7) 0.25368(6) 0.0179(2) Uani 1 1 d . .
C301 C 0.52254(14) -0.21800(10) 0.10083(8) 0.0278(3) Uani 1 1 d . .
H30A H 0.4577 -0.2535 0.1101 0.033 Uiso 1 1 calc R U
C302 C 0.60817(16) -0.25036(11) 0.08749(9) 0.0340(4) Uani 1 1 d . .
H302 H 0.6018 -0.3078 0.0875 0.041 Uiso 1 1 calc R U
C303 C 0.70274(16) -0.19894(12) 0.07418(10) 0.0380(4) Uani 1 1 d . .
H30B H 0.7618 -0.2210 0.0659 0.046 Uiso 1 1 calc R U
C304 C 0.71156(15) -0.11541(12) 0.07284(12) 0.0430(5) Uani 1 1 d . .
H30C H 0.7764 -0.0803 0.0630 0.052 Uiso 1 1 calc R U
C305 C 0.62584(14) -0.08254(11) 0.08589(11) 0.0349(4) Uani 1 1 d . .
H305 H 0.6321 -0.0251 0.0846 0.042 Uiso 1 1 calc R U
C306 C 0.53084(12) -0.13380(9) 0.10081(8) 0.0233(3) Uani 1 1 d . .
C307 C 0.43932(12) -0.10240(9) 0.12325(8) 0.0219(3) Uani 1 1 d . .
C308 C 0.37028(12) 0.01626(9) 0.14619(8) 0.0214(3) Uani 1 1 d . .
C309 C 0.26766(12) 0.00858(10) 0.11761(9) 0.0282(3) Uani 1 1 d . .
H309 H 0.2448 -0.0197 0.0735 0.034 Uiso 1 1 calc R U
C310 C 0.19835(13) 0.04264(11) 0.15406(10) 0.0336(4) Uani 1 1 d . .
H310 H 0.1282 0.0381 0.1344 0.040 Uiso 1 1 calc R U
C311 C 0.23104(13) 0.08289(10) 0.21858(10) 0.0308(4) Uani 1 1 d . .
H311 H 0.1824 0.1043 0.2437 0.037 Uiso 1 1 calc R U
C312 C 0.33416(12) 0.09251(9) 0.24721(9) 0.0257(3) Uani 1 1 d . .
H312 H 0.3565 0.1209 0.2913 0.031 Uiso 1 1 calc R U
C313 C 0.40445(11) 0.05980(9) 0.21026(8) 0.0210(3) Uani 1 1 d . .
C314 C 0.54880(12) 0.06705(8) 0.30263(8) 0.0201(3) Uani 1 1 d . .
C315 C 0.66423(12) 0.06777(8) 0.31166(8) 0.0191(3) Uani 1 1 d . .
C316 C 0.70922(13) 0.05483(9) 0.37766(8) 0.0240(3) Uani 1 1 d . .
H316 H 0.6691 0.0492 0.4177 0.029 Uiso 1 1 calc R U
C317 C 0.81393(13) 0.05033(10) 0.38361(8) 0.0268(3) Uani 1 1 d . .
H317 H 0.8469 0.0408 0.4279 0.032 Uiso 1 1 calc R U
C318 C 0.86991(12) 0.05993(9) 0.32413(8) 0.0234(3) Uani 1 1 d . .
H318 H 0.9417 0.0567 0.3266 0.028 Uiso 1 1 calc R U
C319 C 0.81848(11) 0.07447(8) 0.26055(8) 0.0187(3) Uani 1 1 d . .
C320 C 0.87915(11) 0.08780(9) 0.19573(8) 0.0196(3) Uani 1 1 d . .
C321 C 0.85965(11) 0.12852(9) 0.07193(8) 0.0191(3) Uani 1 1 d . .
C322 C 0.93995(12) 0.09528(10) 0.04731(8) 0.0243(3) Uani 1 1 d . .
H322 H 0.9683 0.0581 0.0754 0.029 Uiso 1 1 calc R U
C323 C 0.97867(13) 0.11590(10) -0.01751(9) 0.0269(3) Uani 1 1 d . .
H323 H 1.0348 0.0943 -0.0327 0.032 Uiso 1 1 calc R U
C324 C 0.93562(13) 0.16806(10) -0.06018(8) 0.0252(3) Uani 1 1 d . .
H324 H 0.9626 0.1828 -0.1043 0.030 Uiso 1 1 calc R U
C325 C 0.85312(12) 0.19833(9) -0.03775(8) 0.0213(3) Uani 1 1 d . .
H325 H 0.8215 0.2320 -0.0679 0.026 Uiso 1 1 calc R U
C326 C 0.81533(11) 0.18051(8) 0.02833(7) 0.0182(3) Uani 1 1 d . .
C327 C 0.64597(11) 0.19069(9) 0.07576(7) 0.0174(3) Uani 1 1 d . .
C328 C 0.57558(11) 0.24816(9) 0.08584(7) 0.0179(3) Uani 1 1 d . .
C329 C 0.46810(12) 0.21471(9) 0.08735(8) 0.0211(3) Uani 1 1 d . .
H329 H 0.4421 0.1572 0.0819 0.025 Uiso 1 1 calc R U
C330 C 0.39876(12) 0.26480(10) 0.09681(8) 0.0247(3) Uani 1 1 d . .
H330 H 0.3256 0.2416 0.0983 0.030 Uiso 1 1 calc R U
C331 C 0.43672(12) 0.34907(10) 0.10402(8) 0.0247(3) Uani 1 1 d . .
H331 H 0.3894 0.3835 0.1103 0.030 Uiso 1 1 calc R U
C332 C 0.54377(13) 0.38306(10) 0.10210(8) 0.0248(3) Uani 1 1 d . .
H332 H 0.5693 0.4407 0.1067 0.030 Uiso 1 1 calc R U
C333 C 0.61352(12) 0.33302(9) 0.09354(8) 0.0209(3) Uani 1 1 d . .
H333 H 0.6868 0.3563 0.0929 0.025 Uiso 1 1 calc R U

loop_
_atom_site_aniso_label
_atom_site_aniso_U_11
_atom_site_aniso_U_22
_atom_site_aniso_U_33
_atom_site_aniso_U_23
_atom_site_aniso_U_13
_atom_site_aniso_U_12
O101 0.0215(5) 0.0217(5) 0.0305(6) -0.0018(4) -0.0010(4) 0.0014(4)
O102 0.0274(6) 0.0368(6) 0.0250(6) 0.0070(5) 0.0123(5) 0.0097(5)
O103 0.0179(5) 0.0337(6) 0.0308(6) 0.0072(5) 0.0034(4) 0.0077(4)
O104 0.0205(5) 0.0178(5) 0.0282(5) 0.0041(4) 0.0038(4) 0.0025(4)
N101 0.0170(6) 0.0200(6) 0.0288(7) -0.0037(5) 0.0028(5) 0.0020(5)
N102 0.0164(6) 0.0299(7) 0.0217(6) -0.0011(5) 0.0055(5) 0.0037(5)
N103 0.0170(6) 0.0265(6) 0.0219(6) 0.0049(5) 0.0052(5) 0.0073(5)
N104 0.0206(6) 0.0173(6) 0.0232(6) 0.0044(5) 0.0076(5) 0.0048(5)
N105 0.0198(6) 0.0161(5) 0.0196(6) 0.0017(4) 0.0032(5) 0.0030(4)
C101 0.0277(8) 0.0228(7) 0.0392(9) 0.0007(7) 0.0124(7) 0.0068(6)
C102 0.0242(8) 0.0323(9) 0.0502(11) 0.0004(8) 0.0160(8) 0.0055(7)
C103 0.0278(8) 0.0358(9) 0.0330(9) 0.0028(7) 0.0105(7) 0.0144(7)
C104 0.0326(9) 0.0254(8) 0.0283(8) 0.0038(6) 0.0051(7) 0.0120(7)
C105 0.0254(8) 0.0237(7) 0.0248(7) 0.0008(6) 0.0019(6) 0.0055(6)
C106 0.0230(7) 0.0226(7) 0.0159(6) -0.0014(5) 0.0021(5) 0.0059(6)
C107 0.0216(7) 0.0206(7) 0.0152(6) 0.0002(5) 0.0016(5) 0.0039(6)
C108 0.0184(7) 0.0168(6) 0.0249(7) 0.0028(5) 0.0034(6) 0.0035(5)
C109 0.0226(7) 0.0214(7) 0.0304(8) -0.0004(6) -0.0021(6) 0.0037(6)
C110 0.0195(7) 0.0245(8) 0.0422(9) 0.0037(7) -0.0028(7) 0.0061(6)
C111 0.0190(7) 0.0230(7) 0.0456(10) 0.0035(7) 0.0067(7) 0.0077(6)
C112 0.0212(7) 0.0222(7) 0.0342(8) -0.0015(6) 0.0076(6) 0.0040(6)
C113 0.0169(7) 0.0185(6) 0.0238(7) 0.0036(5) 0.0036(5) 0.0023(5)
C114 0.0225(7) 0.0155(6) 0.0219(7) 0.0025(5) 0.0070(6) 0.0024(5)
C115 0.0216(7) 0.0157(6) 0.0194(7) -0.0004(5) 0.0044(5) 0.0019(5)
C116 0.0271(8) 0.0222(7) 0.0190(7) 0.0003(5) 0.0054(6) 0.0020(6)
C117 0.0317(8) 0.0267(8) 0.0181(7) 0.0022(6) -0.0013(6) 0.0049(6)
C118 0.0221(7) 0.0233(7) 0.0235(7) 0.0014(6) -0.0001(6) 0.0048(6)
C119 0.0199(7) 0.0157(6) 0.0211(7) 0.0009(5) 0.0022(5) 0.0027(5)
C120 0.0195(7) 0.0168(6) 0.0232(7) 0.0017(5) 0.0027(6) 0.0031(5)
C121 0.0193(7) 0.0213(7) 0.0218(7) 0.0013(5) 0.0054(5) 0.0036(5)
C122 0.0228(7) 0.0303(8) 0.0283(8) 0.0040(6) 0.0068(6) 0.0105(6)
C123 0.0238(8) 0.0367(9) 0.0312(8) -0.0005(7) 0.0101(6) 0.0116(7)
C124 0.0274(8) 0.0286(8) 0.0239(8) -0.0008(6) 0.0106(6) 0.0049(6)
C125 0.0242(7) 0.0196(7) 0.0211(7) 0.0008(5) 0.0057(6) 0.0019(6)
C126 0.0178(7) 0.0166(6) 0.0218(7) -0.0009(5) 0.0052(5) 0.0012(5)
C127 0.0194(7) 0.0202(7) 0.0154(6) 0.0020(5) 0.0025(5) 0.0037(5)
C128 0.0228(7) 0.0225(7) 0.0144(6) 0.0035(5) 0.0050(5) 0.0078(6)
C129 0.0233(7) 0.0238(7) 0.0179(7) 0.0024(5) 0.0023(5) 0.0048(6)
C130 0.0205(7) 0.0340(8) 0.0216(7) 0.0034(6) 0.0022(6) 0.0080(6)
C131 0.0292(8) 0.0327(8) 0.0236(7) 0.0048(6) 0.0069(6) 0.0164(7)
C132 0.0315(8) 0.0211(7) 0.0325(8) 0.0029(6) 0.0108(7) 0.0078(6)
C133 0.0232(7) 0.0226(7) 0.0261(7) 0.0021(6) 0.0090(6) 0.0050(6)
O201 0.0307(6) 0.0202(5) 0.0275(6) 0.0035(4) 0.0112(5) 0.0051(4)
O202 0.0236(5) 0.0287(6) 0.0233(5) 0.0067(4) 0.0105(4) 0.0077(4)
O203 0.0188(5) 0.0388(6) 0.0288(6) 0.0096(5) 0.0045(4) 0.0109(5)
O204 0.0217(5) 0.0253(5) 0.0193(5) -0.0013(4) 0.0014(4) 0.0047(4)
N201 0.0243(6) 0.0186(6) 0.0238(6) 0.0012(5) 0.0047(5) 0.0049(5)
N202 0.0160(6) 0.0254(6) 0.0192(6) 0.0004(5) 0.0046(5) 0.0042(5)
N203 0.0181(6) 0.0281(6) 0.0207(6) 0.0071(5) 0.0072(5) 0.0105(5)
N204 0.0148(5) 0.0207(6) 0.0172(6) 0.0001(4) 0.0011(5) 0.0048(4)
N205 0.0185(6) 0.0159(5) 0.0174(6) 0.0014(4) 0.0035(4) 0.0034(4)
C201 0.0296(8) 0.0265(8) 0.0274(8) -0.0003(6) 0.0093(6) 0.0058(6)
C202 0.0296(9) 0.0418(10) 0.0350(9) 0.0010(7) 0.0104(7) 0.0122(7)
C203 0.0424(10) 0.0371(9) 0.0300(9) 0.0042(7) 0.0122(7) 0.0226(8)
C204 0.0458(10) 0.0237(8) 0.0265(8) 0.0016(6) 0.0102(7) 0.0131(7)
C205 0.0312(8) 0.0238(7) 0.0217(7) -0.0003(6) 0.0049(6) 0.0061(6)
C206 0.0291(8) 0.0224(7) 0.0154(6) 0.0004(5) 0.0059(6) 0.0076(6)
C207 0.0273(8) 0.0207(7) 0.0148(6) 0.0004(5) 0.0043(5) 0.0050(6)
C208 0.0199(7) 0.0186(7) 0.0215(7) 0.0037(5) 0.0045(5) 0.0035(5)
C209 0.0236(7) 0.0215(7) 0.0254(7) 0.0000(6) -0.0007(6) 0.0018(6)
C210 0.0201(7) 0.0256(8) 0.0347(9) 0.0020(6) -0.0035(6) 0.0048(6)
C211 0.0212(7) 0.0243(8) 0.0400(9) -0.0005(7) 0.0019(7) 0.0083(6)
C212 0.0219(7) 0.0240(7) 0.0296(8) -0.0034(6) 0.0031(6) 0.0039(6)
C213 0.0174(7) 0.0210(7) 0.0208(7) 0.0034(5) 0.0027(5) 0.0027(5)
C214 0.0208(7) 0.0153(6) 0.0205(7) 0.0011(5) 0.0056(5) 0.0040(5)
C215 0.0205(7) 0.0158(6) 0.0178(7) -0.0002(5) 0.0040(5) 0.0037(5)
C216 0.0253(7) 0.0224(7) 0.0172(7) 0.0011(5) 0.0045(6) 0.0031(6)
C217 0.0267(8) 0.0303(8) 0.0170(7) 0.0034(6) -0.0007(6) 0.0050(6)
C218 0.0211(7) 0.0246(7) 0.0210(7) 0.0023(6) 0.0000(6) 0.0044(6)
C219 0.0189(7) 0.0157(6) 0.0189(7) 0.0010(5) 0.0026(5) 0.0033(5)
C220 0.0193(7) 0.0171(6) 0.0206(7) 0.0014(5) 0.0025(5) 0.0043(5)
C221 0.0189(7) 0.0222(7) 0.0193(7) 0.0022(5) 0.0049(5) 0.0052(5)
C222 0.0237(8) 0.0379(9) 0.0255(8) 0.0070(7) 0.0063(6) 0.0152(7)
C223 0.0234(8) 0.0397(9) 0.0280(8) 0.0043(7) 0.0101(6) 0.0147(7)
C224 0.0242(7) 0.0288(8) 0.0201(7) 0.0010(6) 0.0085(6) 0.0051(6)
C225 0.0197(7) 0.0204(7) 0.0183(7) 0.0009(5) 0.0028(5) 0.0029(5)
C226 0.0155(6) 0.0160(6) 0.0196(7) -0.0004(5) 0.0032(5) 0.0024(5)
C227 0.0182(7) 0.0167(6) 0.0174(6) 0.0040(5) 0.0049(5) 0.0023(5)
C228 0.0217(7) 0.0234(7) 0.0153(6) 0.0052(5) 0.0060(5) 0.0074(6)
C229 0.0279(8) 0.0233(7) 0.0263(8) 0.0053(6) 0.0098(6) 0.0080(6)
C230 0.0400(10) 0.0307(8) 0.0333(9) 0.0097(7) 0.0149(7) 0.0201(7)
C231 0.0307(9) 0.0495(10) 0.0247(8) 0.0118(7) 0.0095(7) 0.0240(8)
C232 0.0225(8) 0.0466(10) 0.0218(7) 0.0045(7) 0.0027(6) 0.0091(7)
C233 0.0234(7) 0.0285(8) 0.0183(7) 0.0022(6) 0.0038(6) 0.0072(6)
O301 0.0276(6) 0.0240(6) 0.0442(7) 0.0099(5) 0.0107(5) 0.0043(5)
O302 0.0271(6) 0.0214(5) 0.0256(5) 0.0036(4) 0.0119(4) 0.0042(4)
O303 0.0194(5) 0.0359(6) 0.0289(6) 0.0069(5) 0.0041(4) 0.0113(5)
O304 0.0185(5) 0.0187(5) 0.0294(6) 0.0048(4) 0.0037(4) 0.0037(4)
N301 0.0190(6) 0.0189(6) 0.0272(7) 0.0032(5) 0.0056(5) 0.0029(5)
N302 0.0166(6) 0.0253(6) 0.0229(6) 0.0030(5) 0.0055(5) 0.0049(5)
N303 0.0158(6) 0.0242(6) 0.0206(6) 0.0042(5) 0.0048(5) 0.0067(5)
N304 0.0196(6) 0.0165(6) 0.0198(6) 0.0037(5) 0.0058(5) 0.0051(5)
N305 0.0185(6) 0.0166(5) 0.0187(6) 0.0020(4) 0.0028(5) 0.0033(4)
C301 0.0371(9) 0.0244(8) 0.0231(8) 0.0034(6) 0.0050(6) 0.0090(7)
C302 0.0499(11) 0.0299(9) 0.0280(8) 0.0025(7) 0.0046(8) 0.0207(8)
C303 0.0389(10) 0.0428(10) 0.0384(10) -0.0049(8) 0.0022(8) 0.0231(8)
C304 0.0271(9) 0.0375(10) 0.0657(14) -0.0074(9) 0.0081(9) 0.0091(8)
C305 0.0259(8) 0.0254(8) 0.0539(11) -0.0050(8) 0.0050(8) 0.0068(7)
C306 0.0247(7) 0.0233(7) 0.0224(7) -0.0004(6) -0.0011(6) 0.0078(6)
C307 0.0222(7) 0.0204(7) 0.0220(7) 0.0003(5) -0.0012(6) 0.0037(6)
C308 0.0184(7) 0.0165(6) 0.0292(8) 0.0051(6) 0.0054(6) 0.0025(5)
C309 0.0190(7) 0.0263(8) 0.0374(9) 0.0021(7) 0.0001(6) 0.0017(6)
C310 0.0171(7) 0.0356(9) 0.0489(11) 0.0061(8) 0.0013(7) 0.0079(6)
C311 0.0220(8) 0.0264(8) 0.0470(10) 0.0054(7) 0.0107(7) 0.0093(6)
C312 0.0220(7) 0.0219(7) 0.0342(8) 0.0021(6) 0.0081(6) 0.0053(6)
C313 0.0166(7) 0.0180(7) 0.0285(8) 0.0052(6) 0.0051(6) 0.0029(5)
C314 0.0226(7) 0.0145(6) 0.0231(7) 0.0028(5) 0.0071(6) 0.0024(5)
C315 0.0217(7) 0.0154(6) 0.0200(7) 0.0012(5) 0.0046(5) 0.0026(5)
C316 0.0287(8) 0.0242(7) 0.0185(7) 0.0018(6) 0.0045(6) 0.0037(6)
C317 0.0300(8) 0.0309(8) 0.0189(7) 0.0033(6) -0.0022(6) 0.0068(6)
C318 0.0219(7) 0.0255(7) 0.0229(7) 0.0011(6) -0.0012(6) 0.0067(6)
C319 0.0192(7) 0.0166(6) 0.0207(7) 0.0015(5) 0.0028(5) 0.0041(5)
C320 0.0184(7) 0.0188(6) 0.0222(7) 0.0024(5) 0.0025(5) 0.0048(5)
C321 0.0176(7) 0.0198(7) 0.0194(7) 0.0005(5) 0.0035(5) 0.0026(5)
C322 0.0216(7) 0.0284(8) 0.0250(7) 0.0013(6) 0.0029(6) 0.0098(6)
C323 0.0231(7) 0.0328(8) 0.0274(8) -0.0023(6) 0.0079(6) 0.0100(6)
C324 0.0275(8) 0.0288(8) 0.0194(7) -0.0009(6) 0.0092(6) 0.0046(6)
C325 0.0238(7) 0.0204(7) 0.0197(7) 0.0010(5) 0.0043(6) 0.0042(6)
C326 0.0173(6) 0.0175(6) 0.0193(7) -0.0007(5) 0.0041(5) 0.0026(5)
C327 0.0170(6) 0.0191(6) 0.0157(6) 0.0012(5) 0.0005(5) 0.0033(5)
C328 0.0198(7) 0.0209(7) 0.0138(6) 0.0027(5) 0.0032(5) 0.0056(5)
C329 0.0202(7) 0.0223(7) 0.0204(7) 0.0028(5) 0.0025(5) 0.0039(6)
C330 0.0180(7) 0.0310(8) 0.0260(8) 0.0017(6) 0.0030(6) 0.0071(6)
C331 0.0250(8) 0.0288(8) 0.0244(7) 0.0021(6) 0.0044(6) 0.0137(6)
C332 0.0286(8) 0.0211(7) 0.0262(8) 0.0018(6) 0.0072(6) 0.0071(6)
C333 0.0206(7) 0.0213(7) 0.0209(7) 0.0018(5) 0.0068(5) 0.0035(6)

loop_
_atom_type_symbol
_atom_type_description
_atom_type_scat_dispersion_real
_atom_type_scat_dispersion_imag
_atom_type_scat_source
C C 0.0181 0.0091 'International Tables Vol C Tables 4.2.6.8 and 6.1.1.4'
H H 0.0000 0.0000 'International Tables Vol C Tables 4.2.6.8 and 6.1.1.4'
N N 0.0311 0.0180 'International Tables Vol C Tables 4.2.6.8 and 6.1.1.4'
O O 0.0492 0.0322 'International Tables Vol C Tables 4.2.6.8 and 6.1.1.4'

loop_
_exptl_crystal_face_index_h
_exptl_crystal_face_index_k
_exptl_crystal_face_index_l
_exptl_crystal_face_perp_dist
_exptl_oxdiff_crystal_face_indexfrac_h
_exptl_oxdiff_crystal_face_indexfrac_k
_exptl_oxdiff_crystal_face_indexfrac_l
_exptl_oxdiff_crystal_face_x
_exptl_oxdiff_crystal_face_y
_exptl_oxdiff_crystal_face_z
8 -4 -1 0.0746 8.0000 -3.9999 -1.0000 -0.2661 -0.9020 -0.1719
8 -4 2 0.0820 8.0000 -3.9999 2.0000 -0.2672 -0.9427 0.0686
-8 3 4 0.0865 -8.0000 3.0000 4.0000 0.1714 0.8728 0.4103
-1 6 -10 0.1439 -1.0000 6.0000 -9.9999 0.5514 0.1872 -0.7792
-1 1 -12 0.1508 -1.0000 1.0000 -11.9999 0.0845 0.2714 -0.9493
-3 1 12 0.1380 -3.0000 1.0000 12.0000 0.0487 0.1864 0.9952
-3 11 -1 0.0821 -3.0000 10.9999 -0.9999 0.9888 0.2484 -0.0271
-8 4 -3 0.0913 -8.0000 3.9999 -3.0000 0.2675 0.9562 -0.1487
4 8 1 0.1017 4.0000 8.0000 1.0001 0.8017 -0.5855 0.0539
1 0 -12 0.1475 1.0000 -0.0000 -11.9999 0.0179 0.0425 -0.9722
-4 -6 7 0.0863 -4.0000 -6.0000 6.9999 -0.6176 0.4543 0.5912
-3 -4 11 0.1086 -3.0000 -4.0000 10.9999 -0.4185 0.2571 0.9052
-4 10 5 0.0997 -4.0000 9.9999 5.0001 0.8796 0.2987 0.4623
2 -9 7 0.0850 2.0000 -9.0000 6.9999 -0.8174 -0.2324 0.5224
4 -11 -2 0.0756 4.0000 -10.9999 -2.0001 -0.9742 -0.3279 -0.2238
7 -8 0 0.0641 7.0000 -7.9999 -0.0001 -0.6540 -0.7497 -0.0891
-7 8 -2 0.0855 -7.0000 7.9999 -1.9999 0.6547 0.7768 -0.0712
-4 -8 -3 0.0736 -4.0000 -8.0000 -3.0001 -0.8009 0.6126 -0.2142
-7 7 2 0.0851 -7.0000 6.9999 2.0001 0.5597 0.7340 0.2474
7 -7 3 0.0647 7.0000 -6.9999 2.9999 -0.5616 -0.8018 0.1533
-7 -2 -4 0.0891 -7.0000 -2.0000 -4.0000 -0.2798 0.9181 -0.2511
4 8 -2 0.0916 4.0000 8.0000 -1.9999 0.8028 -0.5449 -0.1865
0 10 3 0.1002 -0.0000 10.0000 3.0001 0.9342 -0.1549 0.2601
0 10 -2 0.0842 -0.0000 10.0000 -1.9999 0.9360 -0.0871 -0.1407

loop_
_geom_angle_atom_site_label_1
_geom_angle_atom_site_label_2
_geom_angle_atom_site_label_3
_geom_angle
C107 N101 C108 124.62(13)
C107 N101 H11N 119.0(13)
C108 N101 H11N 116.2(13)
C114 N102 C113 127.73(13)
C114 N102 H12N 113.7(13)
C113 N102 H12N 117.9(13)
C120 N103 C121 127.50(13)
C120 N103 H13N 114.9(13)
C121 N103 H13N 117.4(13)
C127 N104 C126 126.78(12)
C127 N104 H14N 117.2(12)
C126 N104 H14N 115.0(12)
C119 N105 C115 117.88(13)
C102 C101 C106 119.86(15)
C102 C101 H10A 120.1
C106 C101 H10A 120.1
C103 C102 C101 120.32(16)
C103 C102 H102 119.8
C101 C102 H102 119.8
C104 C103 C102 119.87(15)
C104 C103 H10B 120.1
C102 C103 H10B 120.1
C103 C104 C105 120.02(15)
C103 C104 H10C 120.0
C105 C104 H10C 120.0
C104 C105 C106 120.50(15)
C104 C105 H105 119.7
C106 C105 H105 119.7
C105 C106 C101 119.43(14)
C105 C106 C107 116.79(13)
C101 C106 C107 123.71(14)
O101 C107 N101 122.81(14)
O101 C107 C106 121.22(13)
N101 C107 C106 115.86(13)
C109 C108 C113 120.11(14)
C109 C108 N101 121.66(14)
C113 C108 N101 118.22(13)
C110 C109 C108 119.68(15)
C110 C109 H109 120.2
C108 C109 H109 120.2
C109 C110 C111 120.45(15)
C109 C110 H110 119.8
C111 C110 H110 119.8
C110 C111 C112 120.26(15)
C110 C111 H111 119.9
C112 C111 H111 119.9
C111 C112 C113 119.82(15)
C111 C112 H112 120.1
C113 C112 H112 120.1
C112 C113 C108 119.66(14)
C112 C113 N102 122.64(14)
C108 C113 N102 117.70(13)
O102 C114 N102 125.52(14)
O102 C114 C115 121.99(14)
N102 C114 C115 112.45(12)
N105 C115 C116 123.13(14)
N105 C115 C114 116.84(13)
C116 C115 C114 119.94(13)
C117 C116 C115 118.11(14)
C117 C116 H116 120.9
C115 C116 H116 120.9
C116 C117 C118 119.22(14)
C116 C117 H117 120.4
C118 C117 H117 120.4
C119 C118 C117 118.36(14)
C119 C118 H118 120.8
C117 C118 H118 120.8
N105 C119 C118 123.19(14)
N105 C119 C120 117.17(13)
C118 C119 C120 119.64(13)
O103 C120 N103 125.61(14)
O103 C120 C119 120.94(13)
N103 C120 C119 113.43(13)
C122 C121 C126 118.72(14)
C122 C121 N103 121.48(14)
C126 C121 N103 119.80(13)
C123 C122 C121 120.66(15)
C123 C122 H122 119.7
C121 C122 H122 119.7
C124 C123 C122 120.52(15)
C124 C123 H123 119.7
C122 C123 H123 119.7
C123 C124 C125 119.23(14)
C123 C124 H124 120.4
C125 C124 H124 120.4
C124 C125 C126 120.97(14)
C124 C125 H125 119.5
C126 C125 H125 119.5
C125 C126 C121 119.85(13)
C125 C126 N104 116.73(13)
C121 C126 N104 123.32(13)
O104 C127 N104 122.34(13)
O104 C127 C128 121.60(13)
N104 C127 C128 116.05(12)
C129 C128 C133 119.51(14)
C129 C128 C127 117.91(13)
C133 C128 C127 122.58(13)
C130 C129 C128 120.28(14)
C130 C129 H129 119.9
C128 C129 H129 119.9
C131 C130 C129 119.93(15)
C131 C130 H130 120.0
C129 C130 H130 120.0
C130 C131 C132 120.30(14)
C130 C131 H131 119.9
C132 C131 H131 119.9
C133 C132 C131 119.95(15)
C133 C132 H132 120.0
C131 C132 H132 120.0
C132 C133 C128 120.03(15)
C132 C133 H133 120.0
C128 C133 H133 120.0
C207 N201 C208 123.43(13)
C207 N201 H21N 120.8(12)
C208 N201 H21N 114.5(12)
C214 N202 C213 125.29(13)
C214 N202 H22N 117.8(12)
C213 N202 H22N 116.5(12)
C220 N203 C221 128.68(13)
C220 N203 H23N 114.0(13)
C221 N203 H23N 117.3(13)
C227 N204 C226 123.91(12)
C227 N204 H24N 118.5(12)
C226 N204 H24N 115.1(12)
C219 N205 C215 117.34(12)
C202 C201 C206 120.55(16)
C202 C201 H20A 119.7
C206 C201 H20A 119.7
C201 C202 C203 119.89(17)
C201 C202 H202 120.1
C203 C202 H202 120.1
C204 C203 C202 120.11(16)
C204 C203 H203 119.9
C202 C203 H203 119.9
C203 C204 C205 120.43(16)
C203 C204 H20B 119.8
C205 C204 H20B 119.8
C206 C205 C204 119.50(16)
C206 C205 H205 120.2
C204 C205 H205 120.2
C201 C206 C205 119.47(15)
C201 C206 C207 116.10(14)
C205 C206 C207 124.31(14)
O201 C207 N201 121.81(14)
O201 C207 C206 120.55(14)
N201 C207 C206 117.53(13)
C209 C208 C213 119.70(14)
C209 C208 N201 119.32(13)
C213 C208 N201 120.71(13)
C210 C209 C208 120.18(14)
C210 C209 H209 119.9
C208 C209 H209 119.9
C211 C210 C209 120.05(15)
C211 C210 H210 120.0
C209 C210 H210 120.0
C210 C211 C212 120.15(15)
C210 C211 H211 119.9
C212 C211 H211 119.9
C211 C212 C213 120.04(15)
C211 C212 H212 120.0
C213 C212 H212 120.0
C212 C213 C208 119.76(14)
C212 C213 N202 121.29(14)
C208 C213 N202 118.95(13)
O202 C214 N202 124.52(14)
O202 C214 C215 121.48(13)
N202 C214 C215 113.90(12)
N205 C215 C216 123.62(14)
N205 C215 C214 116.85(12)
C216 C215 C214 119.45(13)
C217 C216 C215 118.06(14)
C217 C216 H216 121.0
C215 C216 H216 121.0
C218 C217 C216 119.27(14)
C218 C217 H217 120.4
C216 C217 H217 120.4
C217 C218 C219 118.22(14)
C217 C218 H218 120.9
C219 C218 H218 120.9
N205 C219 C218 123.42(13)
N205 C219 C220 117.93(12)
C218 C219 C220 118.65(13)
O203 C220 N203 125.78(14)
O203 C220 C219 120.53(13)
N203 C220 C219 113.68(12)
C222 C221 N203 122.63(13)
C222 C221 C226 119.01(13)
N203 C221 C226 118.27(13)
C223 C222 C221 120.19(14)
C223 C222 H222 119.9
C221 C222 H222 119.9
C222 C223 C224 120.81(14)
C222 C223 H223 119.6
C224 C223 H223 119.6
C225 C224 C223 119.22(14)
C225 C224 H224 120.4
C223 C224 H224 120.4
C224 C225 C226 120.86(14)
C224 C225 H225 119.6
C226 C225 H225 119.6
C225 C226 C221 119.82(13)
C225 C226 N204 118.76(13)
C221 C226 N204 121.34(13)
O204 C227 N204 123.24(13)
O204 C227 C228 121.76(13)
N204 C227 C228 115.00(12)
C233 C228 C229 120.16(14)
C233 C228 C227 122.61(13)
C229 C228 C227 117.21(14)
C230 C229 C228 120.00(16)
C230 C229 H229 120.0
C228 C229 H229 120.0
C229 C230 C231 120.12(16)
C229 C230 H230 119.9
C231 C230 H230 119.9
C230 C231 C232 120.05(15)
C230 C231 H231 120.0
C232 C231 H231 120.0
C231 C232 C233 120.04(16)
C231 C232 H232 120.0
C233 C232 H232 120.0
C228 C233 C232 119.60(15)
C228 C233 H233 120.2
C232 C233 H233 120.2
C307 N301 C308 119.85(13)
C307 N301 H31N 121.6(13)
C308 N301 H31N 116.6(13)
C314 N302 C313 126.24(13)
C314 N302 H32N 115.2(12)
C313 N302 H32N 118.5(12)
C320 N303 C321 126.84(13)
C320 N303 H33N 116.6(13)
C321 N303 H33N 116.5(13)
C327 N304 C326 127.97(12)
C327 N304 H34N 118.1(12)
C326 N304 H34N 113.0(12)
C319 N305 C315 117.41(12)
C302 C301 C306 120.56(16)
C302 C301 H30A 119.7
C306 C301 H30A 119.7
C303 C302 C301 119.97(16)
C303 C302 H302 120.0
C301 C302 H302 120.0
C302 C303 C304 120.07(17)
C302 C303 H30B 120.0
C304 C303 H30B 120.0
C303 C304 C305 120.27(18)
C303 C304 H30C 119.9
C305 C304 H30C 119.9
C304 C305 C306 120.04(17)
C304 C305 H305 120.0
C306 C305 H305 120.0
C305 C306 C301 119.08(15)
C305 C306 C307 122.98(14)
C301 C306 C307 117.72(14)
O301 C307 N301 121.33(14)
O301 C307 C306 121.58(14)
N301 C307 C306 117.04(13)
C309 C308 C313 120.10(14)
C309 C308 N301 120.59(14)
C313 C308 N301 119.27(13)
C308 C309 C310 119.50(16)
C308 C309 H309 120.2
C310 C309 H309 120.2
C311 C310 C309 120.32(15)
C311 C310 H310 119.8
C309 C310 H310 119.8
C310 C311 C312 120.82(15)
C310 C311 H311 119.6
C312 C311 H311 119.6
C311 C312 C313 119.06(16)
C311 C312 H312 120.5
C313 C312 H312 120.5
C312 C313 C308 120.13(14)
C312 C313 N302 122.06(14)
C308 C313 N302 117.80(13)
O302 C314 N302 125.04(14)
O302 C314 C315 120.88(14)
N302 C314 C315 114.00(12)
N305 C315 C316 123.50(14)
N305 C315 C314 116.95(13)
C316 C315 C314 119.48(13)
C317 C316 C315 118.34(14)
C317 C316 H316 120.8
C315 C316 H316 120.8
C318 C317 C316 119.02(14)
C318 C317 H317 120.5
C316 C317 H317 120.5
C317 C318 C319 118.40(14)
C317 C318 H318 120.8
C319 C318 H318 120.8
N305 C319 C318 123.31(14)
N305 C319 C320 117.55(13)
C318 C319 C320 119.14(13)
O303 C320 N303 126.03(14)
O303 C320 C319 120.50(13)
N303 C320 C319 113.47(12)
C322 C321 C326 118.75(13)
C322 C321 N303 120.95(13)
C326 C321 N303 120.30(13)
C323 C322 C321 120.96(14)
C323 C322 H322 119.5
C321 C322 H322 119.5
C322 C323 C324 120.17(14)
C322 C323 H323 119.9
C324 C323 H323 119.9
C325 C324 C323 119.31(14)
C325 C324 H324 120.3
C323 C324 H324 120.3
C324 C325 C326 121.39(14)
C324 C325 H325 119.3
C326 C325 H325 119.3
C325 C326 C321 119.32(13)
C325 C326 N304 116.30(13)
C321 C326 N304 124.20(13)
O304 C327 N304 122.52(13)
O304 C327 C328 121.27(13)
N304 C327 C328 116.22(12)
C329 C328 C333 119.56(13)
C329 C328 C327 117.74(13)
C333 C328 C327 122.69(13)
C330 C329 C328 120.49(14)
C330 C329 H329 119.8
C328 C329 H329 119.8
C329 C330 C331 119.73(14)
C329 C330 H330 120.1
C331 C330 H330 120.1
C332 C331 C330 120.20(14)
C332 C331 H331 119.9
C330 C331 H331 119.9
C333 C332 C331 120.20(14)
C333 C332 H332 119.9
C331 C332 H332 119.9
C332 C333 C328 119.81(14)
C332 C333 H333 120.1
C328 C333 H333 120.1

loop_
_geom_bond_atom_site_label_1
_geom_bond_atom_site_label_2
_geom_bond_distance
O101 C107 1.2252(18)
O102 C114 1.2187(18)
O103 C120 1.2246(18)
O104 C127 1.2387(18)
N101 C107 1.3564(19)
N101 C108 1.4190(19)
N101 H11N 0.87(2)
N102 C114 1.358(2)
N102 C113 1.4106(19)
N102 H12N 0.88(2)
N103 C120 1.3549(19)
N103 C121 1.4066(19)
N103 H13N 0.84(2)
N104 C127 1.3480(19)
N104 C126 1.4293(18)
N104 H14N 0.88(2)
N105 C119 1.3368(19)
N105 C115 1.3391(19)
C101 C102 1.388(2)
C101 C106 1.394(2)
C101 H10A 0.9500
C102 C103 1.388(2)
C102 H102 0.9500
C103 C104 1.382(2)
C103 H10B 0.9500
C104 C105 1.387(2)
C104 H10C 0.9500
C105 C106 1.388(2)
C105 H105 0.9500
C106 C107 1.500(2)
C108 C109 1.388(2)
C108 C113 1.405(2)
C109 C110 1.387(2)
C109 H109 0.9500
C110 C111 1.387(3)
C110 H110 0.9500
C111 C112 1.389(2)
C111 H111 0.9500
C112 C113 1.391(2)
C112 H112 0.9500
C114 C115 1.508(2)
C115 C116 1.395(2)
C116 C117 1.386(2)
C116 H116 0.9500
C117 C118 1.391(2)
C117 H117 0.9500
C118 C119 1.387(2)
C118 H118 0.9500
C119 C120 1.507(2)
C121 C122 1.399(2)
C121 C126 1.403(2)
C122 C123 1.390(2)
C122 H122 0.9500
C123 C124 1.386(2)
C123 H123 0.9500
C124 C125 1.387(2)
C124 H124 0.9500
C125 C126 1.396(2)
C125 H125 0.9500
C127 C128 1.4986(19)
C128 C129 1.392(2)
C128 C133 1.398(2)
C129 C130 1.389(2)
C129 H129 0.9500
C130 C131 1.385(2)
C130 H130 0.9500
C131 C132 1.389(2)
C131 H131 0.9500
C132 C133 1.388(2)
C132 H132 0.9500
C133 H133 0.9500
O201 C207 1.2337(18)
O202 C214 1.2291(18)
O203 C220 1.2239(18)
O204 C227 1.2280(18)
N201 C207 1.349(2)
N201 C208 1.4301(19)
N201 H21N 0.90(2)
N202 C214 1.3467(19)
N202 C213 1.4167(19)
N202 H22N 0.88(2)
N203 C220 1.3497(19)
N203 C221 1.4034(18)
N203 H23N 0.85(2)
N204 C227 1.3630(18)
N204 C226 1.4187(18)
N204 H24N 0.882(19)
N205 C219 1.3330(19)
N205 C215 1.3417(18)
C201 C202 1.383(2)
C201 C206 1.392(2)
C201 H20A 0.9500
C202 C203 1.384(3)
C202 H202 0.9500
C203 C204 1.381(3)
C203 H203 0.9500
C204 C205 1.395(2)
C204 H20B 0.9500
C205 C206 1.394(2)
C205 H205 0.9500
C206 C207 1.502(2)
C208 C209 1.388(2)
C208 C213 1.399(2)
C209 C210 1.388(2)
C209 H209 0.9500
C210 C211 1.385(2)
C210 H210 0.9500
C211 C212 1.389(2)
C211 H211 0.9500
C212 C213 1.390(2)
C212 H212 0.9500
C214 C215 1.506(2)
C215 C216 1.388(2)
C216 C217 1.387(2)
C216 H216 0.9500
C217 C218 1.385(2)
C217 H217 0.9500
C218 C219 1.394(2)
C218 H218 0.9500
C219 C220 1.5076(19)
C221 C222 1.399(2)
C221 C226 1.404(2)
C222 C223 1.388(2)
C222 H222 0.9500
C223 C224 1.389(2)
C223 H223 0.9500
C224 C225 1.385(2)
C224 H224 0.9500
C225 C226 1.394(2)
C225 H225 0.9500
C227 C228 1.4951(19)
C228 C233 1.390(2)
C228 C229 1.393(2)
C229 C230 1.384(2)
C229 H229 0.9500
C230 C231 1.388(3)
C230 H230 0.9500
C231 C232 1.390(3)
C231 H231 0.9500
C232 C233 1.395(2)
C232 H232 0.9500
C233 H233 0.9500
O301 C307 1.2307(19)
O302 C314 1.2334(18)
O303 C320 1.2219(18)
O304 C327 1.2462(17)
N301 C307 1.3572(19)
N301 C308 1.4290(19)
N301 H31N 0.87(2)
N302 C314 1.346(2)
N302 C313 1.4152(19)
N302 H32N 0.92(2)
N303 C320 1.3574(19)
N303 C321 1.4101(18)
N303 H33N 0.86(2)
N304 C327 1.3434(18)
N304 C326 1.4275(18)
N304 H34N 0.856(19)
N305 C319 1.3344(19)
N305 C315 1.3373(18)
C301 C302 1.387(2)
C301 C306 1.394(2)
C301 H30A 0.9500
C302 C303 1.382(3)
C302 H302 0.9500
C303 C304 1.382(3)
C303 H30B 0.9500
C304 C305 1.392(2)
C304 H30C 0.9500
C305 C306 1.393(2)
C305 H305 0.9500
C306 C307 1.498(2)
C308 C309 1.387(2)
C308 C313 1.399(2)
C309 C310 1.393(2)
C309 H309 0.9500
C310 C311 1.381(3)
C310 H310 0.9500
C311 C312 1.390(2)
C311 H311 0.9500
C312 C313 1.396(2)
C312 H312 0.9500
C314 C315 1.504(2)
C315 C316 1.389(2)
C316 C317 1.385(2)
C316 H316 0.9500
C317 C318 1.384(2)
C317 H317 0.9500
C318 C319 1.393(2)
C318 H318 0.9500
C319 C320 1.507(2)
C321 C322 1.400(2)
C321 C326 1.404(2)
C322 C323 1.387(2)
C322 H322 0.9500
C323 C324 1.388(2)
C323 H323 0.9500
C324 C325 1.382(2)
C324 H324 0.9500
C325 C326 1.397(2)
C325 H325 0.9500
C327 C328 1.4951(19)
C328 C329 1.393(2)
C328 C333 1.400(2)
C329 C330 1.387(2)
C329 H329 0.9500
C330 C331 1.390(2)
C330 H330 0.9500
C331 C332 1.390(2)
C331 H331 0.9500
C332 C333 1.388(2)
C332 H332 0.9500
C333 H333 0.9500

loop_
_geom_hbond_atom_site_label_D
_geom_hbond_atom_site_label_H
_geom_hbond_atom_site_label_A
_geom_hbond_distance_DH
_geom_hbond_distance_HA
_geom_hbond_distance_DA
_geom_hbond_angle_DHA
_geom_hbond_site_symmetry_A
N101 H11N O104 0.87(2) 2.10(2) 2.9090(17) 153.9(18) .
N102 H12N O104 0.88(2) 2.35(2) 3.0990(17) 143.8(17) .
N102 H12N N105 0.88(2) 2.15(2) 2.6417(18) 114.5(16) .
N103 H13N O104 0.84(2) 2.09(2) 2.7975(17) 142.1(18) .
N103 H13N N105 0.84(2) 2.208(19) 2.6579(17) 113.7(16) .
N104 H14N O302 0.88(2) 1.99(2) 2.8365(16) 162.4(17) 2_656
N201 H21N O301 0.90(2) 2.19(2) 2.9793(17) 144.9(17) 1_565
N202 H22N O201 0.88(2) 2.14(2) 2.8375(17) 136.2(16) .
N203 H23N N205 0.85(2) 2.241(19) 2.6870(17) 112.8(16) .
N204 H24N O101 0.882(19) 2.043(19) 2.8488(17) 151.4(16) 2_666
N301 H31N O304 0.87(2) 2.16(2) 2.9717(16) 154.8(18) .
N302 H32N O304 0.92(2) 2.36(2) 3.1983(16) 150.6(16) .
N302 H32N N305 0.92(2) 2.185(19) 2.6595(17) 111.0(14) .
N303 H33N O304 0.86(2) 2.05(2) 2.7888(16) 143.5(17) .
N303 H33N N305 0.86(2) 2.240(19) 2.6700(17) 111.0(15) .
N304 H34N O202 0.856(19) 2.08(2) 2.9302(16) 169.3(17) 2_665

loop_
_geom_torsion_atom_site_label_1
_geom_torsion_atom_site_label_2
_geom_torsion_atom_site_label_3
_geom_torsion_atom_site_label_4
_geom_torsion
C106 C101 C102 C103 0.1(3)
C101 C102 C103 C104 -0.7(3)
C102 C103 C104 C105 0.6(3)
C103 C104 C105 C106 0.0(2)
C104 C105 C106 C101 -0.5(2)
C104 C105 C106 C107 176.34(14)
C102 C101 C106 C105 0.5(2)
C102 C101 C106 C107 -176.18(16)
C108 N101 C107 O101 -12.4(2)
C108 N101 C107 C106 163.78(13)
C105 C106 C107 O101 15.9(2)
C101 C106 C107 O101 -167.38(15)
C105 C106 C107 N101 -160.39(14)
C101 C106 C107 N101 16.3(2)
C107 N101 C108 C109 53.3(2)
C107 N101 C108 C113 -126.26(16)
C113 C108 C109 C110 1.2(2)
N101 C108 C109 C110 -178.29(14)
C108 C109 C110 C111 -0.1(2)
C109 C110 C111 C112 -0.5(2)
C110 C111 C112 C113 0.1(2)
C111 C112 C113 C108 1.0(2)
C111 C112 C113 N102 -178.33(14)
C109 C108 C113 C112 -1.6(2)
N101 C108 C113 C112 177.89(13)
C109 C108 C113 N102 177.68(13)
N101 C108 C113 N102 -2.8(2)
C114 N102 C113 C112 -41.6(2)
C114 N102 C113 C108 139.10(15)
C113 N102 C114 O102 11.3(3)
C113 N102 C114 C115 -166.38(13)
C119 N105 C115 C116 0.2(2)
C119 N105 C115 C114 176.65(12)
O102 C114 C115 N105 171.27(14)
N102 C114 C115 N105 -10.91(18)
O102 C114 C115 C116 -12.1(2)
N102 C114 C115 C116 165.70(13)
N105 C115 C116 C117 2.2(2)
C114 C115 C116 C117 -174.20(13)
C115 C116 C117 C118 -1.7(2)
C116 C117 C118 C119 -0.9(2)
C115 N105 C119 C118 -3.1(2)
C115 N105 C119 C120 176.71(12)
C117 C118 C119 N105 3.5(2)
C117 C118 C119 C120 -176.29(13)
C121 N103 C120 O103 -6.0(3)
C121 N103 C120 C119 175.50(13)
N105 C119 C120 O103 177.97(13)
C118 C119 C120 O103 -2.3(2)
N105 C119 C120 N103 -3.44(19)
C118 C119 C120 N103 176.33(13)
C120 N103 C121 C122 -23.0(2)
C120 N103 C121 C126 157.58(15)
C126 C121 C122 C123 -0.9(2)
N103 C121 C122 C123 179.70(15)
C121 C122 C123 C124 2.0(3)
C122 C123 C124 C125 -0.9(3)
C123 C124 C125 C126 -1.3(2)
C124 C125 C126 C121 2.5(2)
C124 C125 C126 N104 -173.90(14)
C122 C121 C126 C125 -1.3(2)
N103 C121 C126 C125 178.10(13)
C122 C121 C126 N104 174.79(14)
N103 C121 C126 N104 -5.8(2)
C127 N104 C126 C125 -127.56(16)
C127 N104 C126 C121 56.2(2)
C126 N104 C127 O104 -4.8(2)
C126 N104 C127 C128 174.84(13)
O104 C127 C128 C129 24.8(2)
N104 C127 C128 C129 -154.81(13)
O104 C127 C128 C133 -155.56(14)
N104 C127 C128 C133 24.8(2)
C133 C128 C129 C130 -1.0(2)
C127 C128 C129 C130 178.67(13)
C128 C129 C130 C131 0.7(2)
C129 C130 C131 C132 0.2(2)
C130 C131 C132 C133 -0.9(2)
C131 C132 C133 C128 0.6(2)
C129 C128 C133 C132 0.3(2)
C127 C128 C133 C132 -179.33(14)
C206 C201 C202 C203 -2.2(3)
C201 C202 C203 C204 0.8(3)
C202 C203 C204 C205 1.2(3)
C203 C204 C205 C206 -1.7(2)
C202 C201 C206 C205 1.6(2)
C202 C201 C206 C207 -174.68(15)
C204 C205 C206 C201 0.3(2)
C204 C205 C206 C207 176.29(14)
C208 N201 C207 O201 7.5(2)
C208 N201 C207 C206 -168.66(13)
C201 C206 C207 O201 -19.4(2)
C205 C206 C207 O201 164.52(14)
C201 C206 C207 N201 156.79(14)
C205 C206 C207 N201 -19.3(2)
C207 N201 C208 C209 -125.91(16)
C207 N201 C208 C213 60.0(2)
C213 C208 C209 C210 3.0(2)
N201 C208 C209 C210 -171.16(14)
C208 C209 C210 C211 -0.1(2)
C209 C210 C211 C212 -2.0(3)
C210 C211 C212 C213 1.1(2)
C211 C212 C213 C208 1.8(2)
C211 C212 C213 N202 -178.24(14)
C209 C208 C213 C212 -3.8(2)
N201 C208 C213 C212 170.26(14)
C209 C208 C213 N202 176.19(13)
N201 C208 C213 N202 -9.7(2)
C214 N202 C213 C212 -56.3(2)
C214 N202 C213 C208 123.70(16)
C213 N202 C214 O202 4.8(2)
C213 N202 C214 C215 -171.60(13)
C219 N205 C215 C216 -1.7(2)
C219 N205 C215 C214 174.96(12)
O202 C214 C215 N205 177.52(13)
N202 C214 C215 N205 -5.93(18)
O202 C214 C215 C216 -5.7(2)
N202 C214 C215 C216 170.89(13)
N205 C215 C216 C217 1.9(2)
C214 C215 C216 C217 -174.69(13)
C215 C216 C217 C218 0.2(2)
C216 C217 C218 C219 -2.2(2)
C215 N205 C219 C218 -0.6(2)
C215 N205 C219 C220 179.95(12)
C217 C218 C219 N205 2.5(2)
C217 C218 C219 C220 -177.99(13)
C221 N203 C220 O203 -4.7(3)
C221 N203 C220 C219 175.57(14)
N205 C219 C220 O203 168.04(14)
C218 C219 C220 O203 -11.5(2)
N205 C219 C220 N203 -12.20(19)
C218 C219 C220 N203 168.29(13)
C220 N203 C221 C222 -7.1(3)
C220 N203 C221 C226 176.37(14)
N203 C221 C222 C223 -174.34(16)
C226 C221 C222 C223 2.1(2)
C221 C222 C223 C224 0.7(3)
C222 C223 C224 C225 -2.0(3)
C223 C224 C225 C226 0.3(2)
C224 C225 C226 C221 2.5(2)
C224 C225 C226 N204 179.21(13)
C222 C221 C226 C225 -3.7(2)
N203 C221 C226 C225 172.88(13)
C222 C221 C226 N204 179.70(14)
N203 C221 C226 N204 -3.7(2)
C227 N204 C226 C225 122.44(15)
C227 N204 C226 C221 -60.95(19)
C226 N204 C227 O204 8.5(2)
C226 N204 C227 C228 -172.54(12)
O204 C227 C228 C233 143.96(15)
N204 C227 C228 C233 -35.06(19)
O204 C227 C228 C229 -34.9(2)
N204 C227 C228 C229 146.11(13)
C233 C228 C229 C230 1.5(2)
C227 C228 C229 C230 -179.68(14)
C228 C229 C230 C231 -0.8(2)
C229 C230 C231 C232 -0.6(2)
C230 C231 C232 C233 1.4(2)
C229 C228 C233 C232 -0.7(2)
C227 C228 C233 C232 -179.45(13)
C231 C232 C233 C228 -0.8(2)
C306 C301 C302 C303 0.1(3)
C301 C302 C303 C304 -1.2(3)
C302 C303 C304 C305 0.9(3)
C303 C304 C305 C306 0.4(3)
C304 C305 C306 C301 -1.5(3)
C304 C305 C306 C307 172.95(17)
C302 C301 C306 C305 1.2(2)
C302 C301 C306 C307 -173.51(15)
C308 N301 C307 O301 11.7(2)
C308 N301 C307 C306 -165.61(13)
C305 C306 C307 O301 -161.30(17)
C301 C306 C307 O301 13.2(2)
C305 C306 C307 N301 16.0(2)
C301 C306 C307 N301 -169.51(14)
C307 N301 C308 C309 -83.37(19)
C307 N301 C308 C313 94.32(17)
C313 C308 C309 C310 -1.7(2)
N301 C308 C309 C310 175.97(15)
C308 C309 C310 C311 -0.8(3)
C309 C310 C311 C312 2.1(3)
C310 C311 C312 C313 -0.9(2)
C311 C312 C313 C308 -1.6(2)
C311 C312 C313 N302 177.76(14)
C309 C308 C313 C312 2.9(2)
N301 C308 C313 C312 -174.81(13)
C309 C308 C313 N302 -176.48(14)
N301 C308 C313 N302 5.8(2)
C314 N302 C313 C312 39.1(2)
C314 N302 C313 C308 -141.58(15)
C313 N302 C314 O302 -5.2(2)
C313 N302 C314 C315 171.74(13)
C319 N305 C315 C316 0.1(2)
C319 N305 C315 C314 -176.95(12)
O302 C314 C315 N305 -177.73(13)
N302 C314 C315 N305 5.22(18)
O302 C314 C315 C316 5.1(2)
N302 C314 C315 C316 -171.93(13)
N305 C315 C316 C317 -1.2(2)
C314 C315 C316 C317 175.74(14)
C315 C316 C317 C318 0.9(2)
C316 C317 C318 C319 0.5(2)
C315 N305 C319 C318 1.4(2)
C315 N305 C319 C320 -178.35(12)
C317 C318 C319 N305 -1.7(2)
C317 C318 C319 C320 178.03(14)
C321 N303 C320 O303 0.8(2)
C321 N303 C320 C319 179.56(13)
N305 C319 C320 O303 -173.86(14)
C318 C319 C320 O303 6.3(2)
N305 C319 C320 N303 7.31(19)
C318 C319 C320 N303 -172.48(13)
C320 N303 C321 C322 24.2(2)
C320 N303 C321 C326 -155.13(14)
C326 C321 C322 C323 2.9(2)
N303 C321 C322 C323 -176.52(14)
C321 C322 C323 C324 -2.1(2)
C322 C323 C324 C325 -0.8(2)
C323 C324 C325 C326 2.9(2)
C324 C325 C326 C321 -2.2(2)
C324 C325 C326 N304 173.20(14)
C322 C321 C326 C325 -0.7(2)
N303 C321 C326 C325 178.67(13)
C322 C321 C326 N304 -175.72(14)
N303 C321 C326 N304 3.7(2)
C327 N304 C326 C325 132.00(15)
C327 N304 C326 C321 -52.9(2)
C326 N304 C327 O304 5.9(2)
C326 N304 C327 C328 -174.07(13)
O304 C327 C328 C329 -23.7(2)
N304 C327 C328 C329 156.25(13)
O304 C327 C328 C333 156.40(14)
N304 C327 C328 C333 -23.6(2)
C333 C328 C329 C330 -0.4(2)
C327 C328 C329 C330 179.75(13)
C328 C329 C330 C331 0.7(2)
C329 C330 C331 C332 -0.3(2)
C330 C331 C332 C333 -0.5(2)
C331 C332 C333 C328 0.9(2)
C329 C328 C333 C332 -0.5(2)
C327 C328 C333 C332 179.43(13)
